data_4034233
loop_
_publ_author_name
'Yan, Bingyu'
'Fu, Yang'
'Zhu, Hui'
'Chen, Zhiyuan'

_publ_section_title
;
 Synthesis of Divergent Benzo[ b]fluorenones through Cycloaromatization
 Reactions of 1,5-Enynols and 1,5-Diynols.
;
_journal_issue 7
_journal_name_full 'The Journal of organic chemistry'
_journal_page_first 4246
_journal_page_last 4262
_journal_paper_doi 10.1021/acs.joc.9b00231
_journal_volume 84
_journal_year 2019
_chemical_formula_sum 'C30 H20 O'
_chemical_formula_weight 396.48
_space_group_crystal_system triclinic
_space_group_IT_number 2
_space_group_name_Hall '-P 1'
_space_group_name_H-M_alt 'P -1'
_atom_sites_solution_hydrogens geom
_audit_creation_method SHELXL-2014/7
_cell_angle_alpha 67.555(4)
_cell_angle_beta 69.092(4)
_cell_angle_gamma 69.054(4)
_cell_formula_units_Z 2
_cell_length_a 9.695(4)
_cell_length_b 10.725(5)
_cell_length_c 12.043(5)
_cell_measurement_reflns_used 5406
_cell_measurement_temperature 296(2)
_cell_measurement_theta_max 27.59
_cell_measurement_theta_min 2.33
_cell_volume 1045.1(8)
_computing_cell_refinement 'Bruker SMART'
_computing_data_collection 'Bruker SMART'
_computing_data_reduction 'Bruker SAINT'
_computing_molecular_graphics 'Bruker SHELXTL'
_computing_publication_material 'Bruker SHELXTL'
_computing_structure_refinement 'SHELXL-2014/7 (Sheldrick, 2014)'
_computing_structure_solution 'Bruker SHELXTL'
_diffrn_ambient_temperature 296(2)
_diffrn_measured_fraction_theta_full 0.995
_diffrn_measured_fraction_theta_max 0.968
_diffrn_measurement_device_type 'CCD area detector'
_diffrn_measurement_method 'phi and omega scans'
_diffrn_radiation_type MoK\a
_diffrn_radiation_wavelength 0.71073
_diffrn_reflns_av_R_equivalents 0.0161
_diffrn_reflns_av_unetI/netI 0.0193
_diffrn_reflns_Laue_measured_fraction_full 0.995
_diffrn_reflns_Laue_measured_fraction_max 0.968
_diffrn_reflns_limit_h_max 12
_diffrn_reflns_limit_h_min -12
_diffrn_reflns_limit_k_max 13
_diffrn_reflns_limit_k_min -13
_diffrn_reflns_limit_l_max 15
_diffrn_reflns_limit_l_min -15
_diffrn_reflns_number 9948
_diffrn_reflns_point_group_measured_fraction_full 0.995
_diffrn_reflns_point_group_measured_fraction_max 0.968
_diffrn_reflns_theta_full 25.242
_diffrn_reflns_theta_max 27.632
_diffrn_reflns_theta_min 2.126
_exptl_absorpt_coefficient_mu 0.075
_exptl_absorpt_correction_type none
_exptl_crystal_colour COLORLESS
_exptl_crystal_density_diffrn 1.260
_exptl_crystal_description BLOCK
_exptl_crystal_F_000 416
_exptl_crystal_size_max 0.300
_exptl_crystal_size_mid 0.260
_exptl_crystal_size_min 0.240
_refine_diff_density_max 0.241
_refine_diff_density_min -0.236
_refine_diff_density_rms 0.045
_refine_ls_extinction_method none
_refine_ls_goodness_of_fit_ref 1.057
_refine_ls_hydrogen_treatment constr
_refine_ls_matrix_type full
_refine_ls_number_parameters 281
_refine_ls_number_reflns 4717
_refine_ls_number_restraints 0
_refine_ls_restrained_S_all 1.057
_refine_ls_R_factor_all 0.0577
_refine_ls_R_factor_gt 0.0465
_refine_ls_shift/su_max 0.000
_refine_ls_shift/su_mean 0.000
_refine_ls_structure_factor_coef Fsqd
_refine_ls_weighting_details 'w=1/[\s^2^(Fo^2^)+(0.0826P)^2^+0.1477P] where P=(Fo^2^+2Fc^2^)/3'
_refine_ls_weighting_scheme calc
_refine_ls_wR_factor_gt 0.1337
_refine_ls_wR_factor_ref 0.1450
_reflns_Friedel_coverage 0.000
_reflns_number_gt 3747
_reflns_number_total 4717
_reflns_threshold_expression 'I > 2\s(I)'
_cod_data_source_file jo9b00231_si_002.cif
_cod_data_source_block 1
_cod_depositor_comments
;

2020-08-18
Z value and formula fixed to values more according to usual
chemical conventions.                 miguel
;
_cod_original_formula_weight 37.76
_cod_original_formula_units_Z 21
_cod_original_cell_volume 1045.0(8)
_cod_original_formula_sum 'C2.86 H1.90 O0.10'
_cod_database_code 4034233
_shelx_shelxl_version_number 2014/7
_shelx_space_group_comment
; 
The symmetry employed for this shelxl refinement is uniquely defined 
by the following loop, which should always be used as a source of 
symmetry information in preference to the above space-group names. 
They are only intended as comments. 
;
_shelx_estimated_absorpt_t_min 0.978
_shelx_estimated_absorpt_t_max 0.982

loop_
_space_group_symop_operation_xyz
'x, y, z'
'-x, -y, -z'

loop_
_atom_site_label
_atom_site_type_symbol
_atom_site_fract_x
_atom_site_fract_y
_atom_site_fract_z
_atom_site_U_iso_or_equiv
_atom_site_adp_type
_atom_site_occupancy
_atom_site_site_symmetry_order
_atom_site_calc_flag
_atom_site_refinement_flags_posn
_atom_site_refinement_flags_adp
C9 C 0.74946(13) 0.62285(13) 0.50330(11) 0.0352(3) Uani 1 1 d . .
C24 C 0.85061(14) 0.82379(13) 0.43231(12) 0.0376(3) Uani 1 1 d . .
C8 C 0.75241(14) 0.73790(13) 0.52555(11) 0.0359(3) Uani 1 1 d . .
C5 C 0.65365(14) 0.78178(13) 0.63926(11) 0.0379(3) Uani 1 1 d . .
C19 C 0.93712(14) 0.79184(13) 0.31826(12) 0.0389(3) Uani 1 1 d . .
O1 O 0.88734(13) 0.38649(11) 0.32197(9) 0.0551(3) Uani 1 1 d . .
C17 C 0.84159(14) 0.58859(13) 0.38988(11) 0.0363(3) Uani 1 1 d . .
C18 C 0.93048(14) 0.67117(13) 0.29675(11) 0.0368(3) Uani 1 1 d . .
C25 C 1.01380(14) 0.64551(13) 0.17294(11) 0.0372(3) Uani 1 1 d . .
C10 C 0.66375(14) 0.51425(13) 0.57932(11) 0.0370(3) Uani 1 1 d . .
C23 C 0.85982(16) 0.94417(14) 0.44893(14) 0.0467(3) Uani 1 1 d . .
H23 H 0.8039 0.9666 0.5226 0.056 Uiso 1 1 calc R U
C16 C 0.82244(15) 0.45321(13) 0.39669(12) 0.0397(3) Uani 1 1 d . .
C6 C 0.71114(16) 0.75824(16) 0.73751(13) 0.0491(3) Uani 1 1 d . .
H6 H 0.8128 0.7107 0.7353 0.059 Uiso 1 1 calc R U
C26 C 0.93384(16) 0.67189(16) 0.08794(13) 0.0487(3) Uani 1 1 d . .
H26 H 0.8276 0.6984 0.1105 0.058 Uiso 1 1 calc R U
C11 C 0.55468(15) 0.49876(15) 0.69278(12) 0.0446(3) Uani 1 1 d . .
H11 H 0.5216 0.5649 0.7352 0.054 Uiso 1 1 calc R U
C15 C 0.70877(15) 0.41343(14) 0.51739(12) 0.0413(3) Uani 1 1 d . .
C20 C 1.02600(17) 0.88274(15) 0.22744(14) 0.0528(4) Uani 1 1 d . .
H20 H 1.0809 0.8643 0.1520 0.063 Uiso 1 1 calc R U
C21 C 1.03307(19) 0.99703(17) 0.24791(16) 0.0613(4) Uani 1 1 d . .
H21 H 1.0941 1.0540 0.1873 0.074 Uiso 1 1 calc R U
C22 C 0.94922(19) 1.02846(16) 0.35915(15) 0.0563(4) Uani 1 1 d . .
H22 H 0.9538 1.1066 0.3726 0.068 Uiso 1 1 calc R U
C7 C 0.61811(18) 0.80508(19) 0.83924(14) 0.0573(4) Uani 1 1 d . .
H7 H 0.6589 0.7884 0.9043 0.069 Uiso 1 1 calc R U
C4 C 0.50122(17) 0.85210(17) 0.64628(14) 0.0533(4) Uani 1 1 d . .
H4 H 0.4602 0.8688 0.5814 0.064 Uiso 1 1 calc R U
C14 C 0.64994(18) 0.29789(15) 0.56621(15) 0.0537(4) Uani 1 1 d . .
H14 H 0.6816 0.2320 0.5236 0.064 Uiso 1 1 calc R U
C2 C 0.46605(17) 0.87605(16) 0.84632(13) 0.0504(3) Uani 1 1 d . .
C12 C 0.49592(18) 0.38240(17) 0.74165(14) 0.0553(4) Uani 1 1 d . .
H12 H 0.4233 0.3713 0.8177 0.066 Uiso 1 1 calc R U
C27 C 1.0102(2) 0.65920(17) -0.03042(14) 0.0568(4) Uani 1 1 d . .
H27 H 0.9549 0.6761 -0.0861 0.068 Uiso 1 1 calc R U
C3 C 0.40934(17) 0.89776(18) 0.74855(15) 0.0576(4) Uani 1 1 d . .
H3 H 0.3072 0.9440 0.7514 0.069 Uiso 1 1 calc R U
C30 C 1.17109(17) 0.60616(19) 0.13617(15) 0.0586(4) Uani 1 1 d . .
H30 H 1.2273 0.5871 0.1918 0.070 Uiso 1 1 calc R U
C13 C 0.54274(19) 0.28277(17) 0.68009(15) 0.0605(4) Uani 1 1 d . .
H13 H 0.5022 0.2056 0.7152 0.073 Uiso 1 1 calc R U
C28 C 1.16653(19) 0.62191(17) -0.06591(14) 0.0581(4) Uani 1 1 d . .
H28 H 1.2175 0.6153 -0.1459 0.070 Uiso 1 1 calc R U
C1 C 0.3645(2) 0.9280(2) 0.95650(18) 0.0794(6) Uani 1 1 d . .
H1A H 0.3728 0.8534 1.0318 0.119 Uiso 1 1 calc R U
H1B H 0.2604 0.9602 0.9511 0.119 Uiso 1 1 calc R U
H1C H 0.3956 1.0035 0.9566 0.119 Uiso 1 1 calc R U
C29 C 1.24678(18) 0.5946(2) 0.01698(16) 0.0673(5) Uani 1 1 d . .
H29 H 1.3530 0.5680 -0.0063 0.081 Uiso 1 1 calc R U

loop_
_atom_site_aniso_label
_atom_site_aniso_U_11
_atom_site_aniso_U_22
_atom_site_aniso_U_33
_atom_site_aniso_U_23
_atom_site_aniso_U_13
_atom_site_aniso_U_12
C9 0.0346(6) 0.0388(6) 0.0329(6) -0.0121(5) -0.0057(5) -0.0111(5)
C24 0.0370(6) 0.0382(6) 0.0391(6) -0.0145(5) -0.0066(5) -0.0111(5)
C8 0.0347(6) 0.0400(6) 0.0342(6) -0.0146(5) -0.0056(5) -0.0101(5)
C5 0.0390(6) 0.0396(6) 0.0362(6) -0.0159(5) -0.0036(5) -0.0119(5)
C19 0.0373(6) 0.0390(6) 0.0389(6) -0.0137(5) -0.0024(5) -0.0128(5)
O1 0.0676(7) 0.0491(6) 0.0513(6) -0.0269(5) 0.0000(5) -0.0200(5)
C17 0.0361(6) 0.0383(6) 0.0353(6) -0.0141(5) -0.0054(5) -0.0105(5)
C18 0.0352(6) 0.0392(6) 0.0351(6) -0.0141(5) -0.0046(5) -0.0095(5)
C25 0.0377(6) 0.0361(6) 0.0350(6) -0.0124(5) -0.0024(5) -0.0111(5)
C10 0.0362(6) 0.0414(6) 0.0345(6) -0.0097(5) -0.0083(5) -0.0133(5)
C23 0.0510(8) 0.0448(7) 0.0498(8) -0.0209(6) -0.0075(6) -0.0161(6)
C16 0.0418(7) 0.0387(6) 0.0404(7) -0.0146(5) -0.0079(5) -0.0115(5)
C6 0.0391(7) 0.0653(9) 0.0440(7) -0.0245(7) -0.0079(6) -0.0081(6)
C26 0.0420(7) 0.0583(8) 0.0446(7) -0.0173(6) -0.0074(6) -0.0128(6)
C11 0.0412(7) 0.0544(8) 0.0370(6) -0.0124(6) -0.0037(5) -0.0181(6)
C15 0.0434(7) 0.0417(7) 0.0393(7) -0.0104(5) -0.0087(5) -0.0151(5)
C20 0.0532(8) 0.0506(8) 0.0498(8) -0.0189(6) 0.0079(6) -0.0244(7)
C21 0.0649(10) 0.0528(9) 0.0638(10) -0.0174(7) 0.0051(8) -0.0330(8)
C22 0.0641(9) 0.0467(8) 0.0658(10) -0.0220(7) -0.0081(7) -0.0252(7)
C7 0.0534(8) 0.0819(11) 0.0419(8) -0.0288(7) -0.0084(6) -0.0157(8)
C4 0.0437(7) 0.0686(10) 0.0467(8) -0.0247(7) -0.0127(6) -0.0039(7)
C14 0.0617(9) 0.0470(8) 0.0551(8) -0.0137(6) -0.0081(7) -0.0250(7)
C2 0.0506(8) 0.0545(8) 0.0414(7) -0.0214(6) 0.0058(6) -0.0178(6)
C12 0.0506(8) 0.0654(10) 0.0445(8) -0.0067(7) -0.0024(6) -0.0283(7)
C27 0.0694(10) 0.0638(9) 0.0401(7) -0.0142(7) -0.0154(7) -0.0199(8)
C3 0.0407(7) 0.0665(10) 0.0551(9) -0.0260(7) -0.0050(6) -0.0003(7)
C30 0.0400(7) 0.0833(11) 0.0530(9) -0.0333(8) -0.0099(6) -0.0036(7)
C13 0.0651(10) 0.0558(9) 0.0598(9) -0.0070(7) -0.0064(8) -0.0348(8)
C28 0.0669(10) 0.0619(9) 0.0406(8) -0.0225(7) 0.0051(7) -0.0218(8)
C1 0.0721(12) 0.1002(15) 0.0606(11) -0.0477(10) 0.0133(9) -0.0202(10)
C29 0.0401(8) 0.0917(13) 0.0639(10) -0.0423(9) 0.0056(7) -0.0075(8)

loop_
_atom_type_symbol
_atom_type_description
_atom_type_scat_dispersion_real
_atom_type_scat_dispersion_imag
_atom_type_scat_source
C C 0.0033 0.0016 'International Tables Vol C Tables 4.2.6.8 and 6.1.1.4'
H H 0.0000 0.0000 'International Tables Vol C Tables 4.2.6.8 and 6.1.1.4'
O O 0.0106 0.0060 'International Tables Vol C Tables 4.2.6.8 and 6.1.1.4'

loop_
_geom_angle_atom_site_label_1
_geom_angle_atom_site_label_2
_geom_angle_atom_site_label_3
_geom_angle
C8 C9 C17 120.86(11)
C8 C9 C10 131.46(11)
C17 C9 C10 107.68(10)
C23 C24 C19 118.11(12)
C23 C24 C8 121.41(12)
C19 C24 C8 120.44(11)
C9 C8 C24 118.23(11)
C9 C8 C5 122.98(11)
C24 C8 C5 118.74(11)
C6 C5 C4 118.13(12)
C6 C5 C8 121.90(12)
C4 C5 C8 119.93(12)
C20 C19 C24 118.36(12)
C20 C19 C18 121.52(12)
C24 C19 C18 120.11(11)
C18 C17 C9 122.56(11)
C18 C17 C16 129.10(11)
C9 C17 C16 108.34(10)
C17 C18 C19 117.67(11)
C17 C18 C25 123.25(11)
C19 C18 C25 119.01(11)
C30 C25 C26 117.95(12)
C30 C25 C18 121.65(12)
C26 C25 C18 120.21(12)
C11 C10 C15 118.88(12)
C11 C10 C9 132.37(12)
C15 C10 C9 108.75(11)
C22 C23 C24 121.67(13)
C22 C23 H23 119.2
C24 C23 H23 119.2
O1 C16 C15 126.46(12)
O1 C16 C17 128.05(12)
C15 C16 C17 105.47(10)
C5 C6 C7 120.45(13)
C5 C6 H6 119.8
C7 C6 H6 119.8
C25 C26 C27 120.78(14)
C25 C26 H26 119.6
C27 C26 H26 119.6
C10 C11 C12 118.77(14)
C10 C11 H11 120.6
C12 C11 H11 120.6
C14 C15 C10 122.19(13)
C14 C15 C16 128.15(13)
C10 C15 C16 109.65(11)
C21 C20 C19 121.62(14)
C21 C20 H20 119.2
C19 C20 H20 119.2
C20 C21 C22 120.24(14)
C20 C21 H21 119.9
C22 C21 H21 119.9
C23 C22 C21 119.99(14)
C23 C22 H22 120.0
C21 C22 H22 120.0
C2 C7 C6 121.61(13)
C2 C7 H7 119.2
C6 C7 H7 119.2
C3 C4 C5 120.88(14)
C3 C4 H4 119.6
C5 C4 H4 119.6
C15 C14 C13 118.35(14)
C15 C14 H14 120.8
C13 C14 H14 120.8
C3 C2 C7 117.53(13)
C3 C2 C1 120.62(15)
C7 C2 C1 121.85(15)
C13 C12 C11 121.73(14)
C13 C12 H12 119.1
C11 C12 H12 119.1
C28 C27 C26 120.47(14)
C28 C27 H27 119.8
C26 C27 H27 119.8
C2 C3 C4 121.39(14)
C2 C3 H3 119.3
C4 C3 H3 119.3
C25 C30 C29 120.88(14)
C25 C30 H30 119.6
C29 C30 H30 119.6
C12 C13 C14 120.07(14)
C12 C13 H13 120.0
C14 C13 H13 120.0
C29 C28 C27 119.43(14)
C29 C28 H28 120.3
C27 C28 H28 120.3
C2 C1 H1A 109.5
C2 C1 H1B 109.5
H1A C1 H1B 109.5
C2 C1 H1C 109.5
H1A C1 H1C 109.5
H1B C1 H1C 109.5
C28 C29 C30 120.48(15)
C28 C29 H29 119.8
C30 C29 H29 119.8

loop_
_geom_bond_atom_site_label_1
_geom_bond_atom_site_label_2
_geom_bond_distance
C9 C8 1.3706(18)
C9 C17 1.4409(17)
C9 C10 1.4900(17)
C24 C23 1.4168(19)
C24 C19 1.4279(18)
C24 C8 1.4456(17)
C8 C5 1.4991(17)
C5 C6 1.3843(19)
C5 C4 1.387(2)
C19 C20 1.4152(18)
C19 C18 1.4400(18)
O1 C16 1.2178(16)
C17 C18 1.3719(17)
C17 C16 1.4968(18)
C18 C25 1.4987(17)
C25 C30 1.379(2)
C25 C26 1.3846(19)
C10 C11 1.3906(18)
C10 C15 1.4007(18)
C23 C22 1.372(2)
C23 H23 0.9300
C16 C15 1.4928(18)
C6 C7 1.387(2)
C6 H6 0.9300
C26 C27 1.386(2)
C26 H26 0.9300
C11 C12 1.392(2)
C11 H11 0.9300
C15 C14 1.384(2)
C20 C21 1.368(2)
C20 H20 0.9300
C21 C22 1.393(2)
C21 H21 0.9300
C22 H22 0.9300
C7 C2 1.385(2)
C7 H7 0.9300
C4 C3 1.384(2)
C4 H4 0.9300
C14 C13 1.386(2)
C14 H14 0.9300
C2 C3 1.380(2)
C2 C1 1.510(2)
C12 C13 1.384(2)
C12 H12 0.9300
C27 C28 1.369(2)
C27 H27 0.9300
C3 H3 0.9300
C30 C29 1.390(2)
C30 H30 0.9300
C13 H13 0.9300
C28 C29 1.362(2)
C28 H28 0.9300
C1 H1A 0.9600
C1 H1B 0.9600
C1 H1C 0.9600
C29 H29 0.9300

loop_
_geom_torsion_atom_site_label_1
_geom_torsion_atom_site_label_2
_geom_torsion_atom_site_label_3
_geom_torsion_atom_site_label_4
_geom_torsion
C17 C9 C8 C24 -0.11(18)
C10 C9 C8 C24 179.28(11)
C17 C9 C8 C5 177.16(11)
C10 C9 C8 C5 -3.5(2)
C23 C24 C8 C9 -179.89(12)
C19 C24 C8 C9 2.44(19)
C23 C24 C8 C5 2.73(19)
C19 C24 C8 C5 -174.94(11)
C9 C8 C5 C6 103.52(16)
C24 C8 C5 C6 -79.22(17)
C9 C8 C5 C4 -78.61(17)
C24 C8 C5 C4 98.64(16)
C23 C24 C19 C20 -0.70(19)
C8 C24 C19 C20 177.05(12)
C23 C24 C19 C18 -179.52(12)
C8 C24 C19 C18 -1.77(19)
C8 C9 C17 C18 -3.10(19)
C10 C9 C17 C18 177.38(11)
C8 C9 C17 C16 176.01(11)
C10 C9 C17 C16 -3.51(13)
C9 C17 C18 C19 3.71(18)
C16 C17 C18 C19 -175.20(12)
C9 C17 C18 C25 -173.27(11)
C16 C17 C18 C25 7.8(2)
C20 C19 C18 C17 179.94(13)
C24 C19 C18 C17 -1.28(18)
C20 C19 C18 C25 -2.95(19)
C24 C19 C18 C25 175.83(11)
C17 C18 C25 C30 -113.19(16)
C19 C18 C25 C30 69.87(18)
C17 C18 C25 C26 72.03(17)
C19 C18 C25 C26 -104.91(15)
C8 C9 C10 C11 3.9(2)
C17 C9 C10 C11 -176.66(13)
C8 C9 C10 C15 -176.27(13)
C17 C9 C10 C15 3.18(14)
C19 C24 C23 C22 -0.2(2)
C8 C24 C23 C22 -177.97(13)
C18 C17 C16 O1 3.1(2)
C9 C17 C16 O1 -175.92(13)
C18 C17 C16 C15 -178.41(13)
C9 C17 C16 C15 2.56(13)
C4 C5 C6 C7 -0.5(2)
C8 C5 C6 C7 177.43(14)
C30 C25 C26 C27 -0.1(2)
C18 C25 C26 C27 174.86(13)
C15 C10 C11 C12 1.00(19)
C9 C10 C11 C12 -179.17(13)
C11 C10 C15 C14 -1.0(2)
C9 C10 C15 C14 179.18(12)
C11 C10 C15 C16 178.31(11)
C9 C10 C15 C16 -1.56(14)
O1 C16 C15 C14 -2.9(2)
C17 C16 C15 C14 178.63(14)
O1 C16 C15 C10 177.93(13)
C17 C16 C15 C10 -0.58(14)
C24 C19 C20 C21 1.5(2)
C18 C19 C20 C21 -179.67(14)
C19 C20 C21 C22 -1.4(3)
C24 C23 C22 C21 0.4(2)
C20 C21 C22 C23 0.4(3)
C5 C6 C7 C2 0.1(3)
C6 C5 C4 C3 0.2(2)
C8 C5 C4 C3 -177.77(14)
C10 C15 C14 C13 0.2(2)
C16 C15 C14 C13 -178.97(14)
C6 C7 C2 C3 0.6(2)
C6 C7 C2 C1 -179.63(17)
C10 C11 C12 C13 -0.3(2)
C25 C26 C27 C28 -0.8(2)
C7 C2 C3 C4 -0.9(2)
C1 C2 C3 C4 179.32(17)
C5 C4 C3 C2 0.5(3)
C26 C25 C30 C29 0.5(2)
C18 C25 C30 C29 -174.35(15)
C11 C12 C13 C14 -0.5(3)
C15 C14 C13 C12 0.6(2)
C26 C27 C28 C29 1.3(3)
C27 C28 C29 C30 -0.9(3)
C25 C30 C29 C28 -0.1(3)
